data_4337869
loop_
_publ_author_name
'Yamashina, Yukari'
'Kataoka, Yasutaka'
'Ura, Yasuyuki'

_publ_section_title
;
 Tiara-like Octanuclear Palladium(II) and Platinum(II) Thiolates and Their
 Inclusion Complexes with Dihalo- or Iodoalkanes.
;
_journal_issue 7
_journal_name_full 'Inorganic chemistry'
_journal_page_first 3558
_journal_paper_doi 10.1021/ic403050c
_journal_volume 53
_journal_year 2014
_chemical_formula_moiety 'C48 H80 O32 Pt8 S16, C H Cl3'
_chemical_formula_sum 'C49 H81 Cl3 O32 Pt8 S16'
_chemical_formula_weight 3362.16
_chemical_melting_point 496.0(10)
_chemical_name_systematic
;
 ?
;
_space_group_crystal_system triclinic
_space_group_IT_number 2
_space_group_name_Hall '-P 1'
_space_group_name_H-M_alt 'P -1'
_symmetry_space_group_name_Hall '-P 1'
_symmetry_space_group_name_H-M 'P -1'
_atom_sites_solution_hydrogens geom
_atom_sites_solution_primary direct
_atom_sites_solution_secondary difmap
_audit_creation_method SHELXL-2013
_cell_angle_alpha 103.32
_cell_angle_beta 97.07
_cell_angle_gamma 101.26
_cell_formula_units_Z 2
_cell_length_a 14.860
_cell_length_b 15.072
_cell_length_c 21.378
_cell_measurement_reflns_used 48760
_cell_measurement_temperature 123(2)
_cell_measurement_theta_max 27.499
_cell_measurement_theta_min 2.640
_cell_volume 4498.125
_computing_cell_refinement 'CrystalClear (Rigaku Inc., 2008)'
_computing_data_collection 'CrystalClear (Rigaku Inc., 2008)'
_computing_data_reduction 'CrystalClear (Rigaku Inc., 2008)'
_computing_molecular_graphics 'ChemBio3D Ultra 11.0.1'
_computing_publication_material 'ChemBio3D Ultra 11.0.1'
_computing_structure_refinement 'SHELXL-2013 (Sheldrick, 2013)'
_computing_structure_solution 'SHELXS-97 (Sheldrick, 1990)'
_diffrn_ambient_temperature 123(2)
_diffrn_measured_fraction_theta_full 0.976
_diffrn_measured_fraction_theta_max 0.963
_diffrn_measurement_device_type 'Rigaku Saturn724+ (4x4 bin mode)'
_diffrn_measurement_method 'phi and omega scans'
_diffrn_radiation_type MoK\a
_diffrn_radiation_wavelength 0.71075
_diffrn_reflns_av_R_equivalents 0.0513
_diffrn_reflns_av_unetI/netI 0.0540
_diffrn_reflns_Laue_measured_fraction_full 0.976
_diffrn_reflns_Laue_measured_fraction_max 0.963
_diffrn_reflns_limit_h_max 19
_diffrn_reflns_limit_h_min -19
_diffrn_reflns_limit_k_max 19
_diffrn_reflns_limit_k_min -19
_diffrn_reflns_limit_l_max 27
_diffrn_reflns_limit_l_min -27
_diffrn_reflns_number 48760
_diffrn_reflns_point_group_measured_fraction_full 0.976
_diffrn_reflns_point_group_measured_fraction_max 0.963
_diffrn_reflns_theta_full 25.242
_diffrn_reflns_theta_max 27.499
_diffrn_reflns_theta_min 2.640
_diffrn_source 'Rotating Anode'
_exptl_absorpt_coefficient_mu 12.922
_exptl_absorpt_correction_T_max 0.2474
_exptl_absorpt_correction_T_min 0.1820
_exptl_absorpt_correction_type multi-scan
_exptl_absorpt_process_details 'REQAB (Rigaku, 1998)'
_exptl_crystal_colour yellow
_exptl_crystal_density_diffrn 2.482
_exptl_crystal_density_method 'not measured'
_exptl_crystal_F_000 3124
_exptl_crystal_size_max 0.20
_exptl_crystal_size_mid 0.15
_exptl_crystal_size_min 0.15
_refine_diff_density_max 6.401
_refine_diff_density_min -2.712
_refine_diff_density_rms 0.289
_refine_ls_extinction_method none
_refine_ls_goodness_of_fit_ref 1.045
_refine_ls_hydrogen_treatment constr
_refine_ls_matrix_type full
_refine_ls_number_parameters 983
_refine_ls_number_reflns 19909
_refine_ls_number_restraints 0
_refine_ls_restrained_S_all 1.045
_refine_ls_R_factor_all 0.0592
_refine_ls_R_factor_gt 0.0550
_refine_ls_shift/su_max 0.045
_refine_ls_shift/su_mean 0.001
_refine_ls_structure_factor_coef Fsqd
_refine_ls_weighting_details 'w=1/[\s^2^(Fo^2^)+(0.0902P)^2^+21.3759P] where P=(Fo^2^+2Fc^2^)/3'
_refine_ls_weighting_scheme calc
_refine_ls_wR_factor_gt 0.1541
_refine_ls_wR_factor_ref 0.1620
_reflns_Friedel_coverage 0.000
_reflns_number_gt 17585
_reflns_number_total 19909
_reflns_threshold_expression 'I > 2\s(I)'
_cod_data_source_file ic403050c_si_002.cif
_cod_data_source_block complex7
_cod_depositor_comments
;
The following automatic conversions were performed:

'_chemical_melting_point' value '495-497' was changed to '496.0(10)'
- the average value was taken and precision was
estimated.

'_exptl_absorpt_correction_type' value 'Multi-scan'
changed to 'multi-scan' according to
/usr/data/users/saulius/automatic-downloads/rss-feeds/ACS/lib/dictionaries/cif_core.dic
dictionary named 'cif_core.dic' version 2.4.2 from 2011-04-26.

Automatic conversion script
Id: cif_fix_values 2281 2013-09-26 08:29:07Z andrius 

 Adding full bibliography for 4337867--4337876.cif.
;
_cod_original_cell_volume 4497.9
_cod_database_code 4337869
_shelx_space_group_comment
;
The symmetry employed for this shelxl refinement is uniquely defined
by the following loop, which should always be used as a source of
symmetry information in preference to the above space-group names.
They are only intended as comments.
;
_shelxl_version_number 2013-4

loop_
_space_group_symop_operation_xyz
'x, y, z'
'-x, -y, -z'

loop_
_atom_site_label
_atom_site_type_symbol
_atom_site_fract_x
_atom_site_fract_y
_atom_site_fract_z
_atom_site_U_iso_or_equiv
_atom_site_adp_type
_atom_site_occupancy
_atom_site_site_symmetry_order
_atom_site_calc_flag
_atom_site_refinement_flags_posn
_atom_site_refinement_flags_adp
_atom_site_refinement_flags_occupancy
_atom_site_disorder_assembly
_atom_site_disorder_group
Pt1 Pt 0.10446(2) 0.25748(2) 0.14864(2) 0.03430(9) Uani 1 1 d . . . . .
Pt2 Pt 0.06000(2) 0.08539(2) 0.21995(2) 0.03446(9) Uani 1 1 d . . . . .
Pt3 Pt 0.18854(2) -0.01992(2) 0.30106(2) 0.03750(9) Uani 1 1 d . . . . .
Pt4 Pt 0.41472(2) -0.00130(2) 0.34604(2) 0.03706(9) Uani 1 1 d . . . . .
Pt5 Pt 0.61063(2) 0.13102(2) 0.33269(2) 0.03492(9) Uani 1 1 d . . . . .
Pt6 Pt 0.66164(2) 0.29980(2) 0.26070(2) 0.03430(9) Uani 1 1 d . . . . .
Pt7 Pt 0.52632(2) 0.39571(2) 0.17850(2) 0.03400(9) Uani 1 1 d . . . . .
Pt8 Pt 0.30019(2) 0.38303(2) 0.13363(2) 0.03499(9) Uani 1 1 d . . . . .
S1 S 0.03391(14) 0.09840(14) 0.11384(9) 0.0353(4) Uani 1 1 d . . . . .
S2 S 0.05170(14) 0.24139(15) 0.24362(9) 0.0369(4) Uani 1 1 d . . . . .
S3 S 0.10024(14) -0.05856(15) 0.19736(9) 0.0380(4) Uani 1 1 d . . . . .
S4 S 0.07981(14) 0.06893(16) 0.32531(9) 0.0389(4) Uani 1 1 d . . . . .
S5 S 0.29223(15) -0.11404(17) 0.27768(11) 0.0441(5) Uani 1 1 d . . . . .
S6 S 0.29503(15) 0.04018(17) 0.39779(10) 0.0429(5) Uani 1 1 d . . . . .
S7 S 0.53345(15) -0.02374(15) 0.28683(10) 0.0384(4) Uani 1 1 d . . . . .
S8 S 0.53767(15) 0.10635(16) 0.41858(10) 0.0395(4) Uani 1 1 d . . . . .
S9 S 0.69133(14) 0.15262(15) 0.24921(9) 0.0358(4) Uani 1 1 d . . . . .
S10 S 0.66470(15) 0.29250(16) 0.36793(10) 0.0405(4) Uani 1 1 d . . . . .
S11 S 0.62072(14) 0.29237(14) 0.15114(10) 0.0357(4) Uani 1 1 d . . . . .
S12 S 0.63868(15) 0.44986(15) 0.27201(10) 0.0410(4) Uani 1 1 d . . . . .
S13 S 0.42290(14) 0.35277(14) 0.08126(10) 0.0360(4) Uani 1 1 d . . . . .
S14 S 0.42153(16) 0.48550(15) 0.21046(10) 0.0401(4) Uani 1 1 d . . . . .
S15 S 0.18231(15) 0.26765(14) 0.06219(10) 0.0363(4) Uani 1 1 d . . . . .
S16 S 0.1853(5) 0.4151(4) 0.1925(4) 0.0327(17) Uiso 0.401(18) 1 d . . P A 2
S17 S 0.1698(4) 0.4157(3) 0.1778(3) 0.0357(12) Uiso 0.599(18) 1 d . . P A 1
C1 C 0.1133(6) 0.0426(6) 0.0690(4) 0.0385(17) Uani 1 1 d . . . . .
H1A H 0.1201 0.0666 0.0310 0.046 Uiso 1 1 calc R U . . .
H1B H 0.1741 0.0586 0.0965 0.046 Uiso 1 1 calc R U . . .
C2 C 0.0792(6) -0.0635(6) 0.0468(4) 0.0356(16) Uani 1 1 d . . . . .
C3 C 0.1272(7) -0.2024(6) 0.0024(5) 0.053(2) Uani 1 1 d . . . . .
H3A H 0.1053 -0.2308 0.0353 0.080 Uiso 1 1 calc R U . . .
H3B H 0.1818 -0.2227 -0.0088 0.080 Uiso 1 1 calc R U . . .
H3C H 0.0794 -0.2207 -0.0357 0.080 Uiso 1 1 calc R U . . .
C4 C -0.0704(6) 0.2427(6) 0.2325(4) 0.0430(19) Uani 1 1 d . . . . .
H4A H -0.1017 0.2040 0.1896 0.052 Uiso 1 1 calc R U . . .
H4B H -0.0995 0.2177 0.2650 0.052 Uiso 1 1 calc R U . . .
C5 C -0.0790(7) 0.3426(8) 0.2395(6) 0.058(2) Uani 1 1 d . . . . .
C6 C -0.0886(11) 0.4874(10) 0.3129(10) 0.108(6) Uani 1 1 d . . . . .
H6A H -0.0369 0.5224 0.2992 0.162 Uiso 1 1 calc R U . . .
H6B H -0.0872 0.5133 0.3585 0.162 Uiso 1 1 calc R U . . .
H6C H -0.1458 0.4907 0.2882 0.162 Uiso 1 1 calc R U . . .
C7 C -0.0039(6) -0.1476(6) 0.1916(4) 0.0441(19) Uani 1 1 d . . . . .
H7A H -0.0246 -0.1381 0.2334 0.053 Uiso 1 1 calc R U . . .
H7B H -0.0531 -0.1417 0.1596 0.053 Uiso 1 1 calc R U . . .
C8 C 0.0131(7) -0.2450(7) 0.1721(5) 0.053(2) Uani 1 1 d . . . . .
C9 C -0.0589(12) -0.4035(10) 0.1528(9) 0.100(5) Uani 1 1 d . . . . .
H9A H -0.0494 -0.4205 0.1084 0.150 Uiso 1 1 calc R U . . .
H9B H -0.1163 -0.4420 0.1571 0.150 Uiso 1 1 calc R U . . .
H9C H -0.0081 -0.4127 0.1811 0.150 Uiso 1 1 calc R U . . .
C10 C 0.1426(7) 0.1807(7) 0.3811(4) 0.048(2) Uani 1 1 d . . . . .
H10A H 0.1687 0.1700 0.4219 0.058 Uiso 1 1 calc R U . . .
H10B H 0.1938 0.2082 0.3624 0.058 Uiso 1 1 calc R U . . .
C11 C 0.0800(7) 0.2490(7) 0.3950(4) 0.051(2) Uani 1 1 d . . . . .
C12 C 0.0839(10) 0.4086(9) 0.4427(7) 0.082(4) Uani 1 1 d . . . . .
H12A H 0.0633 0.4288 0.4051 0.124 Uiso 1 1 calc R U . . .
H12B H 0.1251 0.4605 0.4748 0.124 Uiso 1 1 calc R U . . .
H12C H 0.0310 0.3850 0.4607 0.124 Uiso 1 1 calc R U . . .
C13 C 0.3059(7) -0.1222(8) 0.1922(5) 0.056(2) Uani 1 1 d . . . . .
H13A H 0.2483 -0.1582 0.1634 0.068 Uiso 1 1 calc R U . . .
H13B H 0.3185 -0.0598 0.1854 0.068 Uiso 1 1 calc R U . . .
C14 C 0.3829(7) -0.1673(7) 0.1758(5) 0.050(2) Uani 1 1 d . . . . .
C15 C 0.4988(7) -0.1782(8) 0.1104(5) 0.054(2) Uani 1 1 d . . . . .
H15A H 0.5452 -0.1698 0.1481 0.081 Uiso 1 1 calc R U . . .
H15B H 0.5262 -0.1481 0.0800 0.081 Uiso 1 1 calc R U . . .
H15C H 0.4753 -0.2439 0.0900 0.081 Uiso 1 1 calc R U . . .
C16 C 0.2719(7) -0.0375(8) 0.4492(5) 0.056(2) Uani 1 1 d . . . . .
H16A H 0.2591 -0.1021 0.4234 0.068 Uiso 1 1 calc R U . . .
H16B H 0.3260 -0.0267 0.4827 0.068 Uiso 1 1 calc R U . . .
C17 C 0.1871(9) -0.0201(9) 0.4812(6) 0.064(3) Uani 1 1 d . . . . .
C18 C 0.036(7) -0.101(7) 0.510(5) 0.21(4) Uiso 0.37(4) 1 d . . P B 1
H18A H 0.0058 -0.1640 0.5090 0.308 Uiso 0.37(4) 1 calc R U P B 1
H18B H -0.0035 -0.0774 0.4820 0.308 Uiso 0.37(4) 1 calc R U P B 1
H18C H 0.0464 -0.0622 0.5539 0.308 Uiso 0.37(4) 1 calc R U P B 1
C19 C 0.0853(17) -0.0752(16) 0.5450(11) 0.072(7) Uiso 0.63(4) 1 d . . P B 2
H19A H 0.0702 -0.1242 0.5664 0.108 Uiso 0.63(4) 1 calc R U P B 2
H19B H 0.0327 -0.0780 0.5130 0.108 Uiso 0.63(4) 1 calc R U P B 2
H19C H 0.1007 -0.0155 0.5766 0.108 Uiso 0.63(4) 1 calc R U P B 2
C20 C 0.5956(7) -0.0959(7) 0.3252(4) 0.046(2) Uani 1 1 d . . . . .
H20A H 0.5898 -0.0838 0.3709 0.055 Uiso 1 1 calc R U . . .
H20B H 0.5670 -0.1615 0.3047 0.055 Uiso 1 1 calc R U . . .
C21 C 0.6968(8) -0.0775(8) 0.3202(7) 0.065(3) Uani 1 1 d . . . . .
C22 C 0.8208(10) -0.0257(12) 0.2724(7) 0.085(4) Uani 1 1 d . . . . .
H22A H 0.8392 0.0391 0.2963 0.127 Uiso 1 1 calc R U . . .
H22B H 0.8363 -0.0322 0.2295 0.127 Uiso 1 1 calc R U . . .
H22C H 0.8530 -0.0618 0.2949 0.127 Uiso 1 1 calc R U . . .
C23 C 0.4976(6) 0.2107(6) 0.4513(4) 0.0424(18) Uani 1 1 d . . . . .
H23A H 0.5507 0.2636 0.4679 0.051 Uiso 1 1 calc R U . . .
H23B H 0.4579 0.2239 0.4167 0.051 Uiso 1 1 calc R U . . .
C24 C 0.4439(6) 0.1989(7) 0.5056(4) 0.047(2) Uani 1 1 d . . . . .
C25 C 0.3344(8) 0.2562(8) 0.5652(5) 0.064(3) Uani 1 1 d . . . . .
H25A H 0.2929 0.1954 0.5544 0.096 Uiso 1 1 calc R U . . .
H25B H 0.2989 0.3033 0.5677 0.096 Uiso 1 1 calc R U . . .
H25C H 0.3738 0.2667 0.6066 0.096 Uiso 1 1 calc R U . . .
C26 C 0.6239(6) 0.0757(6) 0.1737(4) 0.0402(18) Uani 1 1 d . . . . .
H26A H 0.6219 0.0112 0.1744 0.048 Uiso 1 1 calc R U . . .
H26B H 0.5605 0.0838 0.1698 0.048 Uiso 1 1 calc R U . . .
C27 C 0.6636(5) 0.0940(5) 0.1154(4) 0.0332(15) Uani 1 1 d . . . . .
C28 C 0.6263(6) 0.0706(7) 0.0014(4) 0.044(2) Uani 1 1 d . . . . .
H28A H 0.6352 0.1361 0.0032 0.066 Uiso 1 1 calc R U . . .
H28B H 0.5787 0.0348 -0.0351 0.066 Uiso 1 1 calc R U . . .
H28C H 0.6836 0.0516 -0.0035 0.066 Uiso 1 1 calc R U . . .
C29 C 0.7833(7) 0.3194(8) 0.4087(5) 0.054(2) Uani 1 1 d . . . . .
H29A H 0.8160 0.2752 0.3865 0.065 Uiso 1 1 calc R U . . .
H29B H 0.8146 0.3819 0.4080 0.065 Uiso 1 1 calc R U . . .
C30 C 0.7842(7) 0.3135(7) 0.4796(5) 0.054(2) Uani 1 1 d . . . . .
C31 C 0.8765(10) 0.3378(12) 0.5812(6) 0.084(4) Uani 1 1 d . . . . .
H31A H 0.8445 0.3818 0.6033 0.126 Uiso 1 1 calc R U . . .
H31B H 0.9409 0.3543 0.6017 0.126 Uiso 1 1 calc R U . . .
H31C H 0.8484 0.2759 0.5835 0.126 Uiso 1 1 calc R U . . .
C32 C 0.7175(6) 0.3603(7) 0.1247(4) 0.0443(19) Uani 1 1 d . . . . .
H32A H 0.7459 0.4180 0.1581 0.053 Uiso 1 1 calc R U . . .
H32B H 0.7646 0.3246 0.1168 0.053 Uiso 1 1 calc R U . . .
C33 C 0.6790(6) 0.3818(6) 0.0626(4) 0.0424(19) Uani 1 1 d . . . . .
C34 C 0.6315(7) 0.5005(8) 0.0202(5) 0.054(2) Uani 1 1 d . . . . .
H34A H 0.6646 0.4916 -0.0158 0.082 Uiso 1 1 calc R U . . .
H34B H 0.6298 0.5653 0.0343 0.082 Uiso 1 1 calc R U . . .
H34C H 0.5690 0.4627 0.0066 0.082 Uiso 1 1 calc R U . . .
C35 C 0.5788(7) 0.4803(8) 0.3403(5) 0.051(2) Uani 1 1 d . . . . .
H35A H 0.5534 0.5340 0.3370 0.062 Uiso 1 1 calc R U . . .
H35B H 0.5270 0.4283 0.3376 0.062 Uiso 1 1 calc R U . . .
C36 C 0.6415(7) 0.5028(7) 0.4053(5) 0.052(2) Uani 1 1 d . . . . .
C37 C 0.6412(9) 0.5265(11) 0.5183(5) 0.079(4) Uani 1 1 d . . . . .
H37A H 0.6643 0.4737 0.5252 0.118 Uiso 1 1 calc R U . . .
H37B H 0.6001 0.5413 0.5485 0.118 Uiso 1 1 calc R U . . .
H37C H 0.6926 0.5795 0.5252 0.118 Uiso 1 1 calc R U . . .
C38 C 0.4013(6) 0.2266(6) 0.0475(4) 0.0433(19) Uani 1 1 d . . . . .
H38A H 0.4593 0.2094 0.0397 0.052 Uiso 1 1 calc R U . . .
H38B H 0.3768 0.1946 0.0784 0.052 Uiso 1 1 calc R U . . .
C39 C 0.3331(6) 0.1973(7) -0.0151(5) 0.046(2) Uani 1 1 d . . . . .
C40 C 0.2131(7) 0.0722(8) -0.0839(6) 0.062(3) Uani 1 1 d . . . . .
H40A H 0.1692 0.1114 -0.0811 0.094 Uiso 1 1 calc R U . . .
H40B H 0.1816 0.0092 -0.0863 0.094 Uiso 1 1 calc R U . . .
H40C H 0.2401 0.0730 -0.1224 0.094 Uiso 1 1 calc R U . . .
C41 C 0.4491(7) 0.5843(6) 0.1756(5) 0.049(2) Uani 1 1 d . . . . .
H41A H 0.4424 0.5625 0.1285 0.059 Uiso 1 1 calc R U . . .
H41B H 0.4071 0.6254 0.1855 0.059 Uiso 1 1 calc R U . . .
C42 C 0.5489(8) 0.6367(6) 0.2050(5) 0.054(2) Uani 1 1 d . . . . .
C43 C 0.6993(11) 0.6841(11) 0.1823(7) 0.091(5) Uani 1 1 d . . . . .
H43A H 0.7066 0.7400 0.2167 0.136 Uiso 1 1 calc R U . . .
H43B H 0.7283 0.6995 0.1472 0.136 Uiso 1 1 calc R U . . .
H43C H 0.7282 0.6404 0.1988 0.136 Uiso 1 1 calc R U . . .
C44 C 0.1273(7) 0.3211(6) 0.0034(4) 0.0448(19) Uani 1 1 d . . . . .
H44A H 0.1690 0.3321 -0.0269 0.054 Uiso 1 1 calc R U . . .
H44B H 0.0707 0.2770 -0.0215 0.054 Uiso 1 1 calc R U . . .
C45 C 0.1030(7) 0.4125(7) 0.0338(5) 0.051(2) Uani 1 1 d . . . . .
C46 C 0.1606(8) 0.5768(7) 0.0702(6) 0.062(3) Uani 1 1 d . . . . .
H46A H 0.1065 0.5874 0.0462 0.094 Uiso 1 1 calc R U . . .
H46B H 0.2146 0.6231 0.0694 0.094 Uiso 1 1 calc R U . . .
H46C H 0.1525 0.5813 0.1146 0.094 Uiso 1 1 calc R U . . .
C47 C 0.2231(19) 0.4293(19) 0.2789(13) 0.047(6) Uiso 0.401(18) 1 d . . P A 2
H47A H 0.1687 0.4240 0.2998 0.056 Uiso 0.401(18) 1 calc R U P A 2
H47B H 0.2522 0.3785 0.2840 0.056 Uiso 0.401(18) 1 calc R U P A 2
C48 C 0.2881(19) 0.518(2) 0.3121(13) 0.054(6) Uiso 0.401(18) 1 d . . P A 2
C49 C 0.359(2) 0.683(2) 0.3306(17) 0.070(8) Uiso 0.401(18) 1 d . . P A 2
H49A H 0.3627 0.6891 0.3765 0.105 Uiso 0.401(18) 1 calc R U P A 2
H49B H 0.3398 0.7364 0.3203 0.105 Uiso 0.401(18) 1 calc R U P A 2
H49C H 0.4188 0.6810 0.3188 0.105 Uiso 0.401(18) 1 calc R U P A 2
C50 C 0.2044(12) 0.4526(12) 0.2683(8) 0.044(4) Uiso 0.599(18) 1 d . . P A 1
H50A H 0.1496 0.4465 0.2889 0.053 Uiso 0.599(18) 1 calc R U P A 1
H50B H 0.2433 0.4139 0.2827 0.053 Uiso 0.599(18) 1 calc R U P A 1
C51 C 0.2593(16) 0.5569(16) 0.2868(10) 0.061(5) Uiso 0.599(18) 1 d . . P A 1
C52 C 0.3757(19) 0.6699(18) 0.3608(13) 0.084(7) Uiso 0.599(18) 1 d . . P A 1
H52A H 0.4127 0.6791 0.3281 0.126 Uiso 0.599(18) 1 calc R U P A 1
H52B H 0.4158 0.6768 0.4012 0.126 Uiso 0.599(18) 1 calc R U P A 1
H52C H 0.3386 0.7157 0.3668 0.126 Uiso 0.599(18) 1 calc R U P A 1
O1 O 0.1499(5) -0.1005(4) 0.0275(3) 0.0471(15) Uani 1 1 d . . . . .
O2 O 0.0031(4) -0.1074(4) 0.0453(3) 0.0391(13) Uani 1 1 d . . . . .
O3 O -0.0820(6) 0.3856(5) 0.3011(4) 0.067(2) Uani 1 1 d . . . . .
O4 O -0.0824(6) 0.3804(7) 0.1946(4) 0.072(2) Uani 1 1 d . . . . .
O5 O -0.0632(6) -0.3087(6) 0.1702(5) 0.076(2) Uani 1 1 d . . . . .
O6 O 0.0838(6) -0.2621(6) 0.1576(5) 0.075(2) Uani 1 1 d . . . . .
O7 O 0.1329(6) 0.3347(5) 0.4235(4) 0.064(2) Uani 1 1 d . . . . .
O8 O -0.0034(4) 0.2313(5) 0.3846(3) 0.0487(15) Uani 1 1 d . . . . .
O9 O 0.4228(5) -0.1369(5) 0.1303(3) 0.0509(15) Uani 1 1 d . . . . .
O10 O 0.4095(7) -0.2238(5) 0.2020(4) 0.070(2) Uani 1 1 d . . . . .
O11 O 0.132(3) -0.100(2) 0.486(2) 0.100(12) Uiso 0.37(4) 1 d . . P B 1
O12 O 0.1665(13) -0.0876(10) 0.5122(9) 0.067(5) Uiso 0.63(4) 1 d . . P B 2
O13 O 0.1553(6) 0.0462(8) 0.4851(4) 0.075(2) Uani 1 1 d . . . . .
O14 O 0.7164(6) -0.0607(7) 0.2667(5) 0.077(3) Uani 1 1 d . . . . .
O15 O 0.7527(11) -0.1025(12) 0.3546(8) 0.058(4) Uiso 0.5 1 d . . P C 2
O16 O 0.7568(12) -0.0596(13) 0.3757(8) 0.065(4) Uiso 0.5 1 d . . P C 1
O17 O 0.3914(5) 0.2612(5) 0.5154(3) 0.0536(16) Uani 1 1 d . . . . .
O18 O 0.4488(5) 0.1435(5) 0.5365(3) 0.0550(17) Uani 1 1 d . . . . .
O19 O 0.5986(4) 0.0548(4) 0.0607(3) 0.0386(12) Uani 1 1 d . . . . .
O20 O 0.7410(4) 0.1366(4) 0.1155(3) 0.0377(12) Uani 1 1 d . . . . .
O21 O 0.8701(5) 0.3401(7) 0.5126(4) 0.071(2) Uani 1 1 d . . . . .
O22 O 0.7177(7) 0.2918(9) 0.5032(4) 0.090(3) Uani 1 1 d . . . . .
O23 O 0.6790(5) 0.4728(5) 0.0742(3) 0.0479(14) Uani 1 1 d . . . . .
O24 O 0.6495(6) 0.3249(5) 0.0118(3) 0.0614(19) Uani 1 1 d . . . . .
O25 O 0.5903(5) 0.5038(6) 0.4513(3) 0.066(2) Uani 1 1 d . . . . .
O26 O 0.7258(5) 0.5195(5) 0.4156(3) 0.0560(17) Uani 1 1 d . . . . .
O27 O 0.2867(5) 0.1073(5) -0.0260(3) 0.0507(15) Uani 1 1 d . . . . .
O28 O 0.3174(5) 0.2462(5) -0.0505(3) 0.0510(15) Uani 1 1 d . . . . .
O29 O 0.5991(6) 0.6417(5) 0.1581(4) 0.068(2) Uani 1 1 d . . . . .
O30 O 0.5774(6) 0.6682(5) 0.2622(4) 0.0587(18) Uani 1 1 d . . . . .
O31 O 0.1730(5) 0.4840(4) 0.0408(4) 0.0522(16) Uani 1 1 d . . . . .
O32 O 0.0262(5) 0.4177(5) 0.0470(4) 0.0606(18) Uani 1 1 d . . . . .
O33 O 0.2925(17) 0.5996(17) 0.2951(11) 0.065(6) Uiso 0.401(18) 1 d . . P A 2
O34 O 0.3580(18) 0.5228(17) 0.3579(12) 0.084(8) Uiso 0.401(18) 1 d . . P A 2
O35 O 0.3146(11) 0.5758(11) 0.3399(8) 0.073(5) Uiso 0.599(18) 1 d . . P A 1
O36 O 0.2577(12) 0.6104(12) 0.2527(9) 0.087(5) Uiso 0.599(18) 1 d . . P A 1
C53 C 0.8931(12) 0.7874(15) 0.3898(9) 0.107(6) Uani 1 1 d . . . . .
H53A H 0.8627 0.8363 0.4095 0.128 Uiso 1 1 calc R U . . .
Cl1 Cl 0.9979(3) 0.8435(4) 0.3677(2) 0.1067(13) Uani 1 1 d . . . . .
Cl2 Cl 0.9176(4) 0.7270(4) 0.4474(2) 0.1126(14) Uani 1 1 d . . . . .
Cl3 Cl 0.8194(4) 0.7167(6) 0.3238(3) 0.166(3) Uani 1 1 d . . . . .

loop_
_atom_site_aniso_label
_atom_site_aniso_U_11
_atom_site_aniso_U_22
_atom_site_aniso_U_33
_atom_site_aniso_U_23
_atom_site_aniso_U_13
_atom_site_aniso_U_12
Pt1 0.03172(16) 0.03746(17) 0.03504(16) 0.00961(12) 0.01217(12) 0.00704(13)
Pt2 0.03127(16) 0.04122(17) 0.03081(15) 0.01013(12) 0.00990(12) 0.00462(13)
Pt3 0.03159(16) 0.04963(19) 0.03286(16) 0.01433(13) 0.01033(12) 0.00597(14)
Pt4 0.03202(17) 0.04896(19) 0.03560(16) 0.01954(14) 0.01123(12) 0.00862(14)
Pt5 0.03114(16) 0.04567(18) 0.03316(16) 0.01660(13) 0.01210(12) 0.00958(13)
Pt6 0.03062(15) 0.03886(17) 0.03574(17) 0.01297(13) 0.00981(12) 0.00718(13)
Pt7 0.03346(16) 0.03369(16) 0.03747(16) 0.01210(12) 0.00982(12) 0.00837(13)
Pt8 0.03554(17) 0.03445(16) 0.03944(17) 0.01196(13) 0.01464(13) 0.01077(13)
S1 0.0342(9) 0.0384(9) 0.0316(9) 0.0080(7) 0.0089(7) 0.0040(8)
S2 0.0325(9) 0.0424(10) 0.0343(9) 0.0074(8) 0.0116(7) 0.0048(8)
S3 0.0362(10) 0.0447(10) 0.0339(9) 0.0124(8) 0.0084(7) 0.0076(8)
S4 0.0350(10) 0.0502(11) 0.0325(9) 0.0128(8) 0.0110(7) 0.0067(9)
S5 0.0374(10) 0.0537(12) 0.0430(11) 0.0145(9) 0.0125(8) 0.0096(9)
S6 0.0337(10) 0.0611(13) 0.0354(10) 0.0174(9) 0.0098(8) 0.0063(9)
S7 0.0376(10) 0.0465(11) 0.0366(9) 0.0187(8) 0.0128(8) 0.0091(9)
S8 0.0357(10) 0.0544(12) 0.0338(9) 0.0183(8) 0.0122(8) 0.0110(9)
S9 0.0328(9) 0.0437(10) 0.0372(9) 0.0177(8) 0.0150(7) 0.0097(8)
S10 0.0360(10) 0.0509(12) 0.0361(10) 0.0137(9) 0.0107(8) 0.0078(9)
S11 0.0361(10) 0.0373(9) 0.0379(9) 0.0139(8) 0.0112(8) 0.0106(8)
S12 0.0387(10) 0.0387(10) 0.0432(10) 0.0087(8) 0.0064(8) 0.0067(8)
S13 0.0358(10) 0.0392(10) 0.0379(9) 0.0150(8) 0.0119(8) 0.0109(8)
S14 0.0441(11) 0.0386(10) 0.0412(10) 0.0110(8) 0.0100(8) 0.0156(9)
S15 0.0388(10) 0.0357(9) 0.0394(10) 0.0133(8) 0.0165(8) 0.0102(8)
C1 0.038(4) 0.041(4) 0.037(4) 0.007(3) 0.014(3) 0.008(3)
C2 0.038(4) 0.042(4) 0.030(3) 0.013(3) 0.011(3) 0.008(3)
C3 0.053(5) 0.040(5) 0.066(6) 0.004(4) 0.021(5) 0.014(4)
C4 0.035(4) 0.049(5) 0.044(4) 0.009(4) 0.010(3) 0.010(4)
C5 0.041(5) 0.058(6) 0.079(7) 0.018(5) 0.022(5) 0.015(4)
C6 0.077(10) 0.065(8) 0.171(17) 0.005(10) 0.024(10) 0.020(7)
C7 0.038(4) 0.042(4) 0.050(5) 0.012(4) 0.012(4) 0.000(4)
C8 0.045(5) 0.060(6) 0.058(5) 0.019(5) 0.023(4) 0.008(4)
C9 0.097(11) 0.064(8) 0.137(14) 0.032(9) 0.041(10) -0.008(8)
C10 0.045(5) 0.055(5) 0.040(4) 0.005(4) 0.008(4) 0.006(4)
C11 0.050(5) 0.063(6) 0.036(4) 0.003(4) 0.015(4) 0.010(4)
C12 0.083(9) 0.064(7) 0.088(9) 0.000(6) -0.004(7) 0.025(7)
C13 0.047(5) 0.077(7) 0.046(5) 0.014(5) 0.015(4) 0.012(5)
C14 0.055(5) 0.043(5) 0.047(5) 0.005(4) 0.009(4) 0.008(4)
C15 0.050(5) 0.072(6) 0.042(5) 0.006(4) 0.011(4) 0.029(5)
C16 0.052(5) 0.069(6) 0.045(5) 0.025(5) 0.010(4) -0.003(5)
C17 0.064(7) 0.071(7) 0.059(6) 0.031(6) 0.021(5) 0.000(6)
C20 0.051(5) 0.056(5) 0.040(4) 0.023(4) 0.016(4) 0.016(4)
C21 0.050(6) 0.063(6) 0.105(9) 0.047(7) 0.030(6) 0.028(5)
C22 0.077(9) 0.117(12) 0.087(9) 0.051(9) 0.044(7) 0.035(8)
C23 0.043(5) 0.051(5) 0.039(4) 0.016(4) 0.018(3) 0.014(4)
C24 0.042(5) 0.066(6) 0.036(4) 0.017(4) 0.013(3) 0.013(4)
C25 0.070(7) 0.066(6) 0.063(6) 0.014(5) 0.040(6) 0.015(5)
C26 0.045(5) 0.038(4) 0.039(4) 0.014(3) 0.017(3) 0.003(3)
C27 0.035(4) 0.034(4) 0.038(4) 0.016(3) 0.011(3) 0.016(3)
C28 0.035(4) 0.058(5) 0.037(4) 0.015(4) 0.007(3) 0.001(4)
C29 0.040(5) 0.068(6) 0.049(5) 0.015(4) 0.005(4) -0.001(4)
C30 0.052(6) 0.059(6) 0.046(5) 0.005(4) 0.002(4) 0.013(5)
C31 0.069(8) 0.128(12) 0.057(7) 0.024(7) 0.012(6) 0.027(8)
C32 0.035(4) 0.056(5) 0.047(5) 0.024(4) 0.009(3) 0.011(4)
C33 0.038(4) 0.052(5) 0.038(4) 0.016(4) 0.013(3) 0.003(4)
C34 0.052(5) 0.066(6) 0.056(5) 0.033(5) 0.017(4) 0.015(5)
C35 0.044(5) 0.062(6) 0.049(5) 0.008(4) 0.013(4) 0.021(4)
C36 0.045(5) 0.055(5) 0.049(5) 0.002(4) 0.010(4) 0.010(4)
C37 0.063(7) 0.117(11) 0.046(6) 0.008(6) 0.012(5) 0.011(7)
C38 0.048(5) 0.043(4) 0.040(4) 0.010(3) 0.010(4) 0.016(4)
C39 0.041(5) 0.053(5) 0.048(5) 0.012(4) 0.020(4) 0.014(4)
C40 0.049(5) 0.057(6) 0.070(7) -0.011(5) -0.001(5) 0.024(5)
C41 0.058(6) 0.039(4) 0.047(5) 0.014(4) 0.007(4) 0.005(4)
C42 0.067(6) 0.032(4) 0.062(6) 0.014(4) 0.013(5) 0.011(4)
C43 0.088(10) 0.096(10) 0.076(8) 0.029(8) 0.020(7) -0.014(8)
C44 0.045(5) 0.043(4) 0.048(5) 0.012(4) 0.015(4) 0.011(4)
C45 0.043(5) 0.046(5) 0.067(6) 0.024(4) 0.008(4) 0.009(4)
C46 0.059(6) 0.043(5) 0.089(8) 0.022(5) 0.018(6) 0.014(5)
O1 0.046(3) 0.037(3) 0.060(4) 0.010(3) 0.024(3) 0.007(3)
O2 0.030(3) 0.046(3) 0.039(3) 0.009(2) 0.006(2) 0.005(2)
O3 0.078(5) 0.055(4) 0.066(5) 0.012(4) 0.015(4) 0.013(4)
O4 0.059(5) 0.094(6) 0.085(6) 0.052(5) 0.021(4) 0.029(4)
O5 0.066(5) 0.054(4) 0.104(7) 0.020(4) 0.034(5) -0.005(4)
O6 0.065(5) 0.056(4) 0.109(7) 0.021(4) 0.024(5) 0.019(4)
O7 0.063(5) 0.056(4) 0.060(4) -0.001(3) 0.003(4) 0.008(4)
O8 0.040(3) 0.062(4) 0.042(3) 0.007(3) 0.017(3) 0.007(3)
O9 0.053(4) 0.065(4) 0.043(3) 0.014(3) 0.017(3) 0.028(3)
O10 0.095(6) 0.045(4) 0.085(6) 0.026(4) 0.041(5) 0.026(4)
O13 0.055(5) 0.108(7) 0.060(5) 0.026(5) 0.020(4) 0.003(5)
O14 0.069(5) 0.113(7) 0.086(6) 0.056(5) 0.045(5) 0.049(5)
O17 0.057(4) 0.058(4) 0.060(4) 0.023(3) 0.035(3) 0.021(3)
O18 0.060(4) 0.071(4) 0.044(3) 0.027(3) 0.025(3) 0.016(4)
O19 0.036(3) 0.046(3) 0.037(3) 0.014(2) 0.016(2) 0.007(2)
O20 0.030(3) 0.049(3) 0.042(3) 0.023(3) 0.014(2) 0.011(2)
O21 0.047(4) 0.099(6) 0.055(4) 0.005(4) -0.001(3) 0.011(4)
O22 0.068(6) 0.156(10) 0.044(4) 0.029(5) 0.014(4) 0.013(6)
O23 0.053(4) 0.050(3) 0.048(3) 0.023(3) 0.016(3) 0.015(3)
O24 0.081(5) 0.050(4) 0.051(4) 0.018(3) 0.001(4) 0.012(4)
O25 0.054(4) 0.090(6) 0.046(4) 0.005(4) 0.010(3) 0.014(4)
O26 0.048(4) 0.060(4) 0.052(4) 0.010(3) 0.008(3) 0.000(3)
O27 0.048(4) 0.046(3) 0.058(4) 0.006(3) 0.010(3) 0.018(3)
O28 0.056(4) 0.055(4) 0.043(3) 0.016(3) 0.010(3) 0.011(3)
O29 0.073(5) 0.059(4) 0.062(4) 0.018(4) 0.009(4) -0.007(4)
O30 0.068(5) 0.047(4) 0.054(4) 0.009(3) -0.002(3) 0.008(3)
O31 0.045(4) 0.038(3) 0.071(4) 0.010(3) 0.011(3) 0.007(3)
O32 0.050(4) 0.065(4) 0.077(5) 0.025(4) 0.028(4) 0.019(3)
C53 0.087(11) 0.153(16) 0.117(13) 0.089(13) 0.031(9) 0.042(11)
Cl1 0.092(3) 0.142(4) 0.090(3) 0.055(3) 0.018(2) 0.007(3)
Cl2 0.144(4) 0.120(3) 0.088(3) 0.053(2) 0.024(3) 0.029(3)
Cl3 0.121(4) 0.252(8) 0.083(3) 0.037(4) -0.003(3) -0.034(5)

loop_
_atom_type_symbol
_atom_type_description
_atom_type_scat_dispersion_real
_atom_type_scat_dispersion_imag
_atom_type_scat_source
C C 0.0033 0.0016 'International Tables Vol C Tables 4.2.6.8 and 6.1.1.4'
H H 0.0000 0.0000 'International Tables Vol C Tables 4.2.6.8 and 6.1.1.4'
O O 0.0106 0.0060 'International Tables Vol C Tables 4.2.6.8 and 6.1.1.4'
S S 0.1246 0.1234 'International Tables Vol C Tables 4.2.6.8 and 6.1.1.4'
Cl Cl 0.1484 0.1585 'International Tables Vol C Tables 4.2.6.8 and 6.1.1.4'
Pt Pt -1.7033 8.3905 'International Tables Vol C Tables 4.2.6.8 and 6.1.1.4'

loop_
_geom_angle_atom_site_label_1
_geom_angle_atom_site_label_2
_geom_angle_atom_site_label_3
_geom_angle
S17 Pt1 S2 100.02(14)
S17 Pt1 S15 80.34(13)
S2 Pt1 S15 169.37(8)
S17 Pt1 S1 176.83(19)
S2 Pt1 S1 82.02(7)
S15 Pt1 S1 98.11(7)
S2 Pt1 S16 94.88(19)
S15 Pt1 S16 84.02(17)
S1 Pt1 S16 174.2(2)
S4 Pt2 S1 177.64(7)
S4 Pt2 S2 98.54(7)
S1 Pt2 S2 82.08(7)
S4 Pt2 S3 82.18(7)
S1 Pt2 S3 97.67(7)
S2 Pt2 S3 168.39(7)
S5 Pt3 S3 97.80(8)
S5 Pt3 S6 81.74(8)
S3 Pt3 S6 168.98(8)
S5 Pt3 S4 177.43(8)
S3 Pt3 S4 82.03(7)
S6 Pt3 S4 98.93(8)
S5 Pt4 S8 176.77(8)
S5 Pt4 S6 81.82(8)
S8 Pt4 S6 97.76(8)
S5 Pt4 S7 99.61(8)
S8 Pt4 S7 81.30(7)
S6 Pt4 S7 171.09(8)
S8 Pt5 S7 81.76(7)
S8 Pt5 S9 176.53(8)
S7 Pt5 S9 98.14(7)
S8 Pt5 S10 99.30(8)
S7 Pt5 S10 169.34(8)
S9 Pt5 S10 81.44(7)
S9 Pt6 S12 177.48(7)
S9 Pt6 S10 81.70(8)
S12 Pt6 S10 98.92(8)
S9 Pt6 S11 98.52(7)
S12 Pt6 S11 81.47(7)
S10 Pt6 S11 166.25(7)
S13 Pt7 S12 174.31(7)
S13 Pt7 S11 98.69(7)
S12 Pt7 S11 81.53(8)
S13 Pt7 S14 81.53(7)
S12 Pt7 S14 98.92(8)
S11 Pt7 S14 173.19(7)
S16 Pt8 S14 95.2(2)
S16 Pt8 S15 85.3(2)
S14 Pt8 S15 173.60(8)
S16 Pt8 S13 176.0(3)
S14 Pt8 S13 81.35(7)
S15 Pt8 S13 97.88(7)
S14 Pt8 S17 101.82(15)
S15 Pt8 S17 79.42(14)
S13 Pt8 S17 174.87(18)
C1 S1 Pt2 108.4(3)
C1 S1 Pt1 106.3(3)
Pt2 S1 Pt1 90.69(7)
C4 S2 Pt1 107.6(3)
C4 S2 Pt2 106.9(3)
Pt1 S2 Pt2 90.89(7)
C7 S3 Pt3 109.8(3)
C7 S3 Pt2 107.3(3)
Pt3 S3 Pt2 90.28(7)
C10 S4 Pt2 109.2(3)
C10 S4 Pt3 107.3(3)
Pt2 S4 Pt3 90.34(7)
C13 S5 Pt4 109.3(4)
C13 S5 Pt3 106.9(4)
Pt4 S5 Pt3 91.77(9)
C16 S6 Pt3 108.1(3)
C16 S6 Pt4 106.1(4)
Pt3 S6 Pt4 91.40(8)
C20 S7 Pt5 107.6(3)
C20 S7 Pt4 105.1(3)
Pt5 S7 Pt4 89.87(8)
C23 S8 Pt5 107.5(3)
C23 S8 Pt4 108.2(3)
Pt5 S8 Pt4 90.22(7)
C26 S9 Pt6 109.1(3)
C26 S9 Pt5 108.2(3)
Pt6 S9 Pt5 90.26(7)
C29 S10 Pt6 109.3(3)
C29 S10 Pt5 108.9(4)
Pt6 S10 Pt5 90.07(8)
C32 S11 Pt6 109.3(3)
C32 S11 Pt7 104.4(3)
Pt6 S11 Pt7 89.56(7)
C35 S12 Pt7 107.0(3)
C35 S12 Pt6 109.7(4)
Pt7 S12 Pt6 89.75(7)
C38 S13 Pt7 109.2(3)
C38 S13 Pt8 107.8(3)
Pt7 S13 Pt8 92.33(7)
C41 S14 Pt8 103.1(3)
C41 S14 Pt7 104.2(4)
Pt8 S14 Pt7 92.08(7)
C44 S15 Pt8 107.9(3)
C44 S15 Pt1 113.9(3)
Pt8 S15 Pt1 88.86(7)
C47 S16 Pt8 111.4(10)
C47 S16 Pt1 106.4(9)
Pt8 S16 Pt1 88.2(2)
C50 S17 Pt1 107.3(6)
C50 S17 Pt8 107.7(6)
Pt1 S17 Pt8 88.54(15)
C2 C1 S1 112.3(5)
O2 C2 O1 124.8(8)
O2 C2 C1 126.6(8)
O1 C2 C1 108.6(6)
C5 C4 S2 108.6(6)
O4 C5 O3 123.7(10)
O4 C5 C4 124.6(10)
O3 C5 C4 111.7(9)
C8 C7 S3 111.6(6)
O6 C8 O5 124.8(10)
O6 C8 C7 124.6(9)
O5 C8 C7 110.5(8)
C11 C10 S4 112.1(7)
O8 C11 O7 123.5(10)
O8 C11 C10 127.4(9)
O7 C11 C10 109.1(8)
C14 C13 S5 111.1(7)
O10 C14 O9 123.0(10)
O10 C14 C13 125.0(10)
O9 C14 C13 111.9(9)
C17 C16 S6 109.5(8)
O13 C17 O12 126.5(12)
O13 C17 O11 118(2)
O13 C17 C16 126.3(10)
O12 C17 C16 106.5(12)
O11 C17 C16 112.3(19)
C21 C20 S7 112.6(7)
O15 C21 O14 119.5(12)
O14 C21 O16 126.0(12)
O15 C21 C20 121.5(12)
O14 C21 C20 115.9(10)
O16 C21 C20 116.3(12)
C24 C23 S8 111.3(7)
O18 C24 O17 124.2(8)
O18 C24 C23 125.3(9)
O17 C24 C23 110.5(8)
C27 C26 S9 112.2(6)
O20 C27 O19 123.6(7)
O20 C27 C26 126.7(7)
O19 C27 C26 109.8(7)
C30 C29 S10 108.7(7)
O22 C30 O21 123.5(10)
O22 C30 C29 126.0(9)
O21 C30 C29 110.5(9)
C33 C32 S11 107.6(6)
O24 C33 O23 125.5(8)
O24 C33 C32 124.5(9)
O23 C33 C32 109.9(7)
C36 C35 S12 112.7(7)
O26 C36 O25 124.0(9)
O26 C36 C35 126.9(9)
O25 C36 C35 109.1(8)
C39 C38 S13 109.9(6)
O28 C39 O27 123.3(9)
O28 C39 C38 126.4(9)
O27 C39 C38 110.3(8)
C42 C41 S14 107.9(7)
O30 C42 O29 125.5(10)
O30 C42 C41 124.3(10)
O29 C42 C41 110.2(9)
C45 C44 S15 114.5(6)
O32 C45 O31 125.3(9)
O32 C45 C44 123.4(9)
O31 C45 C44 111.2(8)
C48 C47 S16 114(2)
O34 C48 O33 112(3)
O34 C48 C47 122(3)
O33 C48 C47 126(3)
C51 C50 S17 106.9(12)
O36 C51 O35 123(2)
O36 C51 C50 126(2)
O35 C51 C50 110.3(19)
C2 O1 C3 115.2(7)
C5 O3 C6 115.3(11)
C8 O5 C9 117.6(10)
C11 O7 C12 116.4(9)
C14 O9 C15 115.9(8)
C17 O11 C18 121(4)
C17 O12 C19 109.8(15)
C21 O14 C22 110.6(10)
C24 O17 C25 116.3(8)
C27 O19 C28 115.5(6)
C30 O21 C31 113.7(9)
C33 O23 C34 115.4(7)
C36 O25 C37 116.1(9)
C39 O27 C40 115.4(8)
C42 O29 C43 114.1(9)
C45 O31 C46 117.6(8)
C48 O33 C49 122(3)
C51 O35 C52 116(2)
Cl3 C53 Cl2 111.2(11)
Cl3 C53 Cl1 110.9(10)
Cl2 C53 Cl1 111.1(9)

loop_
_geom_bond_atom_site_label_1
_geom_bond_atom_site_label_2
_geom_bond_distance
Pt1 S17 2.298(4)
Pt1 S2 2.3112(19)
Pt1 S15 2.3161(19)
Pt1 S1 2.325(2)
Pt1 S16 2.356(6)
Pt2 S4 2.312(2)
Pt2 S1 2.3136(19)
Pt2 S2 2.319(2)
Pt2 S3 2.322(2)
Pt3 S5 2.314(2)
Pt3 S3 2.317(2)
Pt3 S6 2.318(2)
Pt3 S4 2.325(2)
Pt4 S5 2.309(2)
Pt4 S8 2.315(2)
Pt4 S6 2.319(2)
Pt4 S7 2.327(2)
Pt5 S8 2.3091(19)
Pt5 S7 2.311(2)
Pt5 S9 2.3176(18)
Pt5 S10 2.319(2)
Pt6 S9 2.309(2)
Pt6 S12 2.315(2)
Pt6 S10 2.315(2)
Pt6 S11 2.317(2)
Pt7 S13 2.304(2)
Pt7 S12 2.312(2)
Pt7 S11 2.318(2)
Pt7 S14 2.320(2)
Pt8 S16 2.302(6)
Pt8 S14 2.313(2)
Pt8 S15 2.314(2)
Pt8 S13 2.319(2)
Pt8 S17 2.345(4)
S1 C1 1.821(8)
S2 C4 1.806(9)
S3 C7 1.811(8)
S4 C10 1.821(9)
S5 C13 1.843(10)
S6 C16 1.796(10)
S7 C20 1.824(9)
S8 C23 1.811(9)
S9 C26 1.800(8)
S10 C29 1.792(10)
S11 C32 1.825(9)
S12 C35 1.818(9)
S13 C38 1.820(9)
S14 C41 1.814(9)
S15 C44 1.836(9)
S16 C47 1.81(3)
S17 C50 1.861(17)
C1 C2 1.520(11)
C2 O2 1.187(9)
C2 O1 1.347(10)
C3 O1 1.460(11)
C4 C5 1.511(14)
C5 O4 1.224(13)
C5 O3 1.338(13)
C6 O3 1.522(16)
C7 C8 1.510(14)
C8 O6 1.191(12)
C8 O5 1.324(12)
C9 O5 1.408(17)
C10 C11 1.521(14)
C11 O8 1.196(11)
C11 O7 1.336(12)
C12 O7 1.455(15)
C13 C14 1.479(14)
C14 O10 1.223(12)
C14 O9 1.322(12)
C15 O9 1.455(11)
C16 C17 1.543(17)
C17 O13 1.177(15)
C17 O12 1.344(18)
C17 O11 1.35(4)
C18 O11 1.58(9)
C19 O12 1.49(3)
C20 C21 1.497(14)
C21 O15 1.212(19)
C21 O14 1.282(14)
C21 O16 1.33(2)
C22 O14 1.518(16)
C23 C24 1.511(11)
C24 O18 1.185(11)
C24 O17 1.331(12)
C25 O17 1.446(11)
C26 C27 1.501(10)
C27 O20 1.202(9)
C27 O19 1.353(10)
C28 O19 1.435(10)
C29 C30 1.537(14)
C30 O22 1.187(13)
C30 O21 1.318(12)
C31 O21 1.465(14)
C32 C33 1.510(12)
C33 O24 1.187(11)
C33 O23 1.337(11)
C34 O23 1.462(11)
C35 C36 1.503(14)
C36 O26 1.210(12)
C36 O25 1.314(12)
C37 O25 1.466(13)
C38 C39 1.493(13)
C39 O28 1.205(11)
C39 O27 1.349(12)
C40 O27 1.466(12)
C41 C42 1.517(14)
C42 O30 1.195(12)
C42 O29 1.328(13)
C43 O29 1.476(16)
C44 C45 1.512(13)
C45 O32 1.222(12)
C45 O31 1.310(11)
C46 O31 1.453(12)
C47 C48 1.45(4)
C48 O34 1.31(4)
C48 O33 1.36(4)
C49 O33 1.42(4)
C50 C51 1.56(3)
C51 O36 1.21(3)
C51 O35 1.25(3)
C52 O35 1.46(3)
C53 Cl3 1.67(2)
C53 Cl2 1.736(15)
C53 Cl1 1.793(16)
